data_4321226
loop_
_publ_author_name
'Sian C. Davies'
'David L. Hughes'
'Zofia Janas'
'Lucjan B. Jerzykiewicz'
'Raymond L. Richards'
'J. Roger Sanders'
'James E. Silverston'
'Piotr Sobota'

_publ_section_title
;
 Vanadium Complexes of the N(CH2CH2S)33- and O(CH2CH2S)22- Ligands with
 Coligands Relevant to Nitrogen Fixation Processes
;
_journal_name_full 'Inorganic Chemistry'
_journal_page_first 3485
_journal_page_last 3498
_journal_paper_doi 10.1021/ic9909476
_journal_volume 39
_journal_year 2000
_chemical_formula_structural '[V (NCMe) {N(CH2CH2S)3}]'
_chemical_formula_sum 'C8 H15 N2 S3 V'
_chemical_formula_weight 286.34
_chemical_name_common 'Compound 8a'
_chemical_name_systematic
;
 ?
;
_space_group_IT_number 61
_symmetry_cell_setting orthorhombic
_symmetry_space_group_name_Hall '-P 2ac 2ab'
_symmetry_space_group_name_H-M 'P b c a'
_atom_sites_solution_hydrogens geom
_atom_sites_solution_primary direct
_atom_sites_solution_secondary difmap
_audit_creation_method SHELXL-97
_cell_angle_alpha 90.00
_cell_angle_beta 90.00
_cell_angle_gamma 90.00
_cell_formula_units_Z 8
_cell_length_a 11.787(2)
_cell_length_b 12.090(3)
_cell_length_c 17.576(4)
_cell_measurement_reflns_used 25
_cell_measurement_temperature 300(2)
_cell_measurement_theta_max 14
_cell_measurement_theta_min 7.5
_cell_volume 2504.7(9)
_computing_cell_refinement 'Kuma KM4 software 1996'
_computing_data_collection 'Kuma KM4 software 1996'
_computing_data_reduction 'Kuma KM4 software 1996'
_computing_molecular_graphics 'ORTEPII, 1976'
_computing_structure_refinement 'SHELXL-97 (Sheldrick, 1997)'
_computing_structure_solution 'SHELXS-97 (Sheldrick, 1990)'
_diffrn_ambient_temperature 300(2)
_diffrn_measured_fraction_theta_full 0.779
_diffrn_measured_fraction_theta_max 0.779
_diffrn_measurement_device 'Kuma KM4 automatic diffractometer'
_diffrn_measurement_method 'profile data from omega/2theta scans'
_diffrn_radiation_monochromator graphite
_diffrn_radiation_source 'fine-focus sealed tube'
_diffrn_radiation_type MoK\a
_diffrn_radiation_wavelength 0.71073
_diffrn_reflns_av_R_equivalents 0.0112
_diffrn_reflns_av_sigmaI/netI 0.0156
_diffrn_reflns_limit_h_max 14
_diffrn_reflns_limit_h_min 0
_diffrn_reflns_limit_k_max 14
_diffrn_reflns_limit_k_min 0
_diffrn_reflns_limit_l_max 20
_diffrn_reflns_limit_l_min -20
_diffrn_reflns_number 3715
_diffrn_reflns_theta_full 25.06
_diffrn_reflns_theta_max 25.1
_diffrn_reflns_theta_min 2.3
_diffrn_standards_decay_% 0.5
_diffrn_standards_interval_count 100
_diffrn_standards_number 3
_exptl_absorpt_coefficient_mu 1.257
_exptl_absorpt_correction_type 'absorption correction as for shpere'
_exptl_crystal_colour red
_exptl_crystal_density_diffrn 1.519
_exptl_crystal_density_meas ?
_exptl_crystal_density_method 'not measured'
_exptl_crystal_description cubic
_exptl_crystal_F_000 1184
_exptl_crystal_size_max 0.4
_exptl_crystal_size_mid 0.4
_exptl_crystal_size_min 0.4
_refine_diff_density_max 0.504
_refine_diff_density_min -0.278
_refine_diff_density_rms 0.062
_refine_ls_extinction_method none
_refine_ls_goodness_of_fit_all 1.121
_refine_ls_hydrogen_treatment mixed
_refine_ls_matrix_type full
_refine_ls_number_parameters 128
_refine_ls_number_reflns 1964
_refine_ls_number_restraints 0
_refine_ls_restrained_S_all 1.121
_refine_ls_R_factor_all 0.0372
_refine_ls_R_factor_obs 0.0308
_refine_ls_shift/su_max 0.126
_refine_ls_shift/su_mean 0.009
_refine_ls_structure_factor_coef Fsqd
_refine_ls_weighting_details 'w=1/[\s^2^(Fo^2^)+(0.0478P)^2^+1.3742P] where P=(Fo^2^+2Fc^2^)/3'
_refine_ls_weighting_scheme calc
_refine_ls_wR_factor_all 0.0855
_refine_ls_wR_factor_obs 0.0826
_reflns_number_gt 1795
_reflns_number_total 1964
_reflns_threshold_expression >2sigma(I)
_cod_data_source_file ic9909476_06.cif
_cod_data_source_block C8H15N2S3V
_cod_depositor_comments
;
The following automatic conversions were performed:

'_exptl_crystal_density_meas' value 'none' was changed to '?' - the
value is perceived as not measured.

Automatic conversion script
Id: cif_fix_values 3008 2015-01-20 13:52:24Z robertas 

The following automatic conversions were performed:

'_refine_ls_weighting_scheme' value 'calc
w=1/[\s^2^(Fo^2^)+(0.0478P)^2^+1.3742P] where P=(Fo^2^+2Fc^2^)/3' was
changed to 'calc'. New tag '_refine_ls_weighting_details' was
created. The value of the new tag was set to
'w=1/[\s^2^(Fo^2^)+(0.0478P)^2^+1.3742P] where P=(Fo^2^+2Fc^2^)/3'.

Automatic conversion script
Id: cif_fix_values 3143 2015-03-26 13:38:13Z robertas 
;
_cod_database_code 4321226

loop_
_symmetry_equiv_pos_as_xyz
'x, y, z'
'-x+1/2, -y, z+1/2'
'-x, y+1/2, -z+1/2'
'x+1/2, -y+1/2, -z'
'-x, -y, -z'
'x-1/2, y, -z-1/2'
'x, -y-1/2, z-1/2'
'-x-1/2, y-1/2, z'

loop_
_atom_site_label
_atom_site_type_symbol
_atom_site_fract_x
_atom_site_fract_y
_atom_site_fract_z
_atom_site_U_iso_or_equiv
_atom_site_adp_type
_atom_site_occupancy
_atom_site_calc_flag
_atom_site_refinement_flags
_atom_site_disorder_assembly
_atom_site_disorder_group
V V 0.09447(3) 0.77396(3) 0.38521(2) 0.03191(15) Uani 1 d . . .
S1 S 0.09891(6) 0.69839(6) 0.50476(4) 0.0449(2) Uani 1 d . . .
S2 S 0.22322(6) 0.72882(6) 0.29321(4) 0.0472(2) Uani 1 d . . .
S3 S -0.01829(6) 0.92503(6) 0.36558(5) 0.0470(2) Uani 1 d . . .
N1 N 0.22139(16) 0.88641(17) 0.42640(12) 0.0361(5) Uani 1 d . . .
N2 N -0.02272(19) 0.6548(2) 0.34860(14) 0.0444(5) Uani 1 d . . .
C1 C 0.2846(2) 0.8344(3) 0.49031(17) 0.0569(8) Uani 1 d . . .
C2 C 0.2093(3) 0.7826(3) 0.54854(17) 0.0558(8) Uani 1 d . . .
C3 C 0.3023(2) 0.9167(2) 0.36541(18) 0.0513(7) Uani 1 d . . .
C4 C 0.3421(2) 0.8170(2) 0.32097(18) 0.0495(7) Uani 1 d . . .
C5 C 0.1640(3) 0.9892(2) 0.4542(2) 0.0571(8) Uani 1 d . . .
C6 C 0.0782(2) 1.0330(2) 0.3984(2) 0.0517(7) Uani 1 d . . .
C7 C -0.0789(2) 0.5818(2) 0.33573(16) 0.0414(6) Uani 1 d . . .
C8 C -0.1511(3) 0.4863(3) 0.32305(19) 0.0586(8) Uani 1 d . . .
H1A H 0.3310 0.8903 0.5148 0.068 Uiso 1 calc R . .
H1B H 0.3350 0.7784 0.4700 0.068 Uiso 1 calc R . .
H2A H 0.1743 0.8402 0.5790 0.067 Uiso 1 calc R . .
H2B H 0.2546 0.7368 0.5821 0.067 Uiso 1 calc R . .
H3A H 0.3675 0.9533 0.3878 0.062 Uiso 1 calc R . .
H3B H 0.2662 0.9685 0.3309 0.062 Uiso 1 calc R . .
H4A H 0.3947 0.7746 0.3518 0.059 Uiso 1 calc R . .
H4B H 0.3820 0.8414 0.2757 0.059 Uiso 1 calc R . .
H5A H 0.2209 1.0456 0.4635 0.069 Uiso 1 calc R . .
H5B H 0.1264 0.9735 0.5021 0.069 Uiso 1 calc R . .
H6A H 0.1174 1.0644 0.3550 0.062 Uiso 1 calc R . .
H6B H 0.0346 1.0915 0.4223 0.062 Uiso 1 calc R . .
H8A H -0.1223 0.4441 0.2810 0.070 Uiso 1 calc R . .
H8B H -0.2269 0.5106 0.3118 0.070 Uiso 1 calc R . .
H8C H -0.1520 0.4410 0.3679 0.070 Uiso 1 calc R . .

loop_
_atom_site_aniso_label
_atom_site_aniso_U_11
_atom_site_aniso_U_22
_atom_site_aniso_U_33
_atom_site_aniso_U_23
_atom_site_aniso_U_13
_atom_site_aniso_U_12
V 0.0293(2) 0.0285(2) 0.0379(3) -0.00129(17) 0.00031(16) -0.00147(16)
S1 0.0383(4) 0.0501(4) 0.0464(4) 0.0108(3) 0.0015(3) -0.0065(3)
S2 0.0512(5) 0.0413(4) 0.0490(4) -0.0052(3) 0.0114(3) 0.0039(3)
S3 0.0390(4) 0.0405(4) 0.0614(5) -0.0042(3) -0.0058(3) 0.0085(3)
N1 0.0297(11) 0.0339(11) 0.0447(12) -0.0013(9) 0.0031(9) -0.0042(9)
N2 0.0418(12) 0.0410(13) 0.0504(13) -0.0049(11) -0.0028(10) -0.0033(11)
C1 0.0419(15) 0.070(2) 0.0583(18) 0.0057(16) -0.0094(14) -0.0139(15)
C2 0.0464(16) 0.077(2) 0.0439(16) 0.0069(15) -0.0067(13) -0.0120(15)
C3 0.0425(15) 0.0458(16) 0.0657(18) 0.0030(15) 0.0095(14) -0.0091(13)
C4 0.0406(15) 0.0476(16) 0.0603(18) 0.0058(14) 0.0173(14) 0.0011(13)
C5 0.0494(16) 0.0465(17) 0.076(2) -0.0217(16) 0.0101(15) -0.0096(14)
C6 0.0462(15) 0.0298(14) 0.079(2) -0.0056(14) 0.0099(15) 0.0030(12)
C7 0.0414(15) 0.0405(15) 0.0424(15) 0.0008(12) -0.0031(12) -0.0034(12)
C8 0.074(2) 0.0455(17) 0.0560(18) -0.0025(14) -0.0100(16) -0.0218(16)

loop_
_atom_type_symbol
_atom_type_description
_atom_type_scat_dispersion_real
_atom_type_scat_dispersion_imag
_atom_type_scat_source
C C 0.0033 0.0016 'International Tables Vol C Tables 4.2.6.8 and 6.1.1.4'
H H 0.0000 0.0000 'International Tables Vol C Tables 4.2.6.8 and 6.1.1.4'
N N 0.0061 0.0033 'International Tables Vol C Tables 4.2.6.8 and 6.1.1.4'
S S 0.1246 0.1234 'International Tables Vol C Tables 4.2.6.8 and 6.1.1.4'
V V 0.3005 0.5294 'International Tables Vol C Tables 4.2.6.8 and 6.1.1.4'

loop_
_geom_angle_atom_site_label_1
_geom_angle_atom_site_label_2
_geom_angle_atom_site_label_3
_geom_angle
_geom_angle_site_symmetry_1
_geom_angle_site_symmetry_3
_geom_angle_publ_flag
N2 V N1 175.83(9) . . ?
N2 V S2 93.22(7) . . ?
N1 V S2 85.82(6) . . ?
N2 V S3 96.88(7) . . ?
N1 V S3 87.14(6) . . ?
S2 V S3 118.07(3) . . ?
N2 V S1 91.28(7) . . ?
N1 V S1 85.84(6) . . ?
S2 V S1 122.59(3) . . ?
S3 V S1 118.06(3) . . ?
C2 S1 V 100.40(10) . . ?
C4 S2 V 100.43(10) . . ?
C6 S3 V 99.31(10) . . ?
C3 N1 C1 109.2(2) . . ?
C3 N1 C5 108.8(2) . . ?
C1 N1 C5 109.3(2) . . ?
C3 N1 V 111.18(17) . . ?
C1 N1 V 109.64(17) . . ?
C5 N1 V 108.73(16) . . ?
C7 N2 V 170.9(2) . . ?
N1 C1 C2 113.4(2) . . ?
C1 C2 S1 111.7(2) . . ?
N1 C3 C4 112.1(2) . . ?
C3 C4 S2 111.5(2) . . ?
N1 C5 C6 112.5(2) . . ?
C5 C6 S3 111.9(2) . . ?
N2 C7 C8 177.2(3) . . ?

loop_
_geom_bond_atom_site_label_1
_geom_bond_atom_site_label_2
_geom_bond_distance
_geom_bond_site_symmetry_2
_geom_bond_publ_flag
V N2 2.097(2) . ?
V N1 2.147(2) . ?
V S2 2.2839(9) . ?
V S3 2.2850(9) . ?
V S1 2.2918(9) . ?
S1 C2 1.823(3) . ?
S2 C4 1.827(3) . ?
S3 C6 1.824(3) . ?
N1 C3 1.481(3) . ?
N1 C1 1.487(4) . ?
N1 C5 1.497(3) . ?
N2 C7 1.126(3) . ?
C1 C2 1.492(4) . ?
C3 C4 1.511(4) . ?
C5 C6 1.506(5) . ?
C7 C8 1.451(4) . ?
